data_2207964
loop_
_publ_author_name
'Dan-Hua Wang'
'Yuan-Jiang Pan'

_publ_section_title
;
 Risperidone chloride 2.5-hydrate: a new crystalline form
;
_journal_coeditor_code AT6075
_journal_issue 2
_journal_name_full 'Acta Crystallographica Section E'
_journal_page_first o768
_journal_page_last o770
_journal_paper_doi 10.1107/S1600536806002157
_journal_volume 62
_journal_year 2006
_chemical_formula_iupac 'C23 H28 F1 N4 O2 + , Cl - , 2.5H2 O1'
_chemical_formula_moiety 'C23 H28 F1 N4 O2 + , Cl - , 2.5H2 O1'
_chemical_formula_sum 'C23 H33 Cl F N4 O4.5'
_chemical_formula_weight 491.99
_chemical_name_common
;
Risperidone chloride 2.5-hydrate
;
_chemical_name_systematic
;
4-(6-fluoro-1,2-benzisoxazol-3-yl)-1-[2-(2-methyl-4-oxo-3,4,6,7,8,9-
hexahydro-2H-pyrido[1,2-a]pyrimidin-3-yl)ethyl]piperidinium chloride
2.5-hydrate
;
_space_group_IT_number 14
_symmetry_cell_setting monoclinic
_symmetry_space_group_name_Hall '-P 2yn'
_symmetry_space_group_name_H-M 'P 1 21/n 1'
_cell_angle_alpha 90.0000
_cell_angle_beta 100.613(11)
_cell_angle_gamma 90.0000
_cell_formula_units_Z 4
_cell_length_a 10.027(3)
_cell_length_b 18.431(4)
_cell_length_c 13.394(4)
_cell_measurement_reflns_used 19056
_cell_measurement_temperature 298.0(10)
_cell_measurement_theta_max 27.5
_cell_measurement_theta_min 3.0
_cell_volume 2433.0(12)
_computing_cell_refinement PROCESS-AUTO
_computing_data_collection 'PROCESS-AUTO (Rigaku, 1998)'
_computing_data_reduction 'Crystal Structure (Rigaku/MSC, 2004)'
_computing_molecular_graphics 'Ortep-3 for Windows (Farrugia, 1997)'
_computing_publication_material 'Crystal Structure'
_computing_structure_refinement 'CRYSTALS (Betteridge <i>et al.</i>,  2003)'
_computing_structure_solution 'SIR97 (Altomare <i>et al.</i>,  1999)'
_diffrn_detector_area_resol_mean 10.00
_diffrn_measured_fraction_theta_full 0.998
_diffrn_measured_fraction_theta_max 0.998
_diffrn_measurement_device_type 'Rigaku R-AXIS RAPID'
_diffrn_measurement_method \w
_diffrn_radiation_type 'Mo K\a'
_diffrn_radiation_wavelength 0.71075
_diffrn_reflns_av_R_equivalents 0.031
_diffrn_reflns_limit_h_max 12
_diffrn_reflns_limit_h_min -13
_diffrn_reflns_limit_k_max 23
_diffrn_reflns_limit_k_min -23
_diffrn_reflns_limit_l_max 17
_diffrn_reflns_limit_l_min -17
_diffrn_reflns_number 23832
_diffrn_reflns_theta_full 27.48
_diffrn_reflns_theta_max 27.48
_diffrn_standards_number 0
_exptl_absorpt_coefficient_mu 0.203
_exptl_absorpt_correction_T_max 0.960
_exptl_absorpt_correction_T_min 0.913
_exptl_absorpt_correction_type multi-scan
_exptl_absorpt_process_details '(ABSCOR; Higashi, 1995)'
_exptl_crystal_colour brown
_exptl_crystal_density_diffrn 1.343
_exptl_crystal_density_method 'not measured'
_exptl_crystal_description block
_exptl_crystal_F_000 1044.00
_exptl_crystal_size_max 0.30
_exptl_crystal_size_mid 0.26
_exptl_crystal_size_min 0.20
_refine_diff_density_max 0.51
_refine_diff_density_min -0.33
_refine_ls_extinction_coef 10E1(2)
_refine_ls_extinction_method 'Larson (1970)'
_refine_ls_goodness_of_fit_ref 1.036
_refine_ls_hydrogen_treatment constr
_refine_ls_number_parameters 308
_refine_ls_number_reflns 5562
_refine_ls_R_factor_gt 0.0411
_refine_ls_shift/su_max 0.0000
_refine_ls_structure_factor_coef Fsqd
_refine_ls_weighting_details 'w = 1/[0.0005Fo^2^ + 1\s(Fo^2^)]/(4Fo^2^)'
_refine_ls_weighting_scheme calc
_refine_ls_wR_factor_ref 0.1015
_reflns_number_gt 3581
_reflns_number_total 5562
_reflns_threshold_expression F^2^>2\s(F^2^)
_cod_data_source_file at6075.cif
_cod_data_source_block I
_cod_original_cell_volume 2433.0(11)
_cod_original_sg_symbol_H-M 'P 21/n'
_cod_original_formula_sum 'C23 H33 Cl1 F1 N4 O4.5'
_cod_database_code 2207964
_cod_database_fobs_code 2207964

loop_
_symmetry_equiv_pos_site_id
_symmetry_equiv_pos_as_xyz
1 +x,+y,+z
2 1/2-x,1/2+y,1/2-z
3 -x,-y,-z
4 1/2+x,1/2-y,1/2+z

loop_
_atom_site_label
_atom_site_fract_x
_atom_site_fract_y
_atom_site_fract_z
_atom_site_U_iso_or_equiv
_atom_site_adp_type
_atom_site_calc_flag
_atom_site_refinement_flags
_atom_site_occupancy
_atom_site_type_symbol
Cl1 0.46396(4) 0.41240(2) 0.66523(4) 0.05455(13) Uani d . 1.00 Cl
F1 0.02999(12) 0.69441(6) 0.76030(10) 0.0766(4) Uani d . 1.00 F
O1 0.47576(12) 0.78289(6) 0.75840(10) 0.0535(3) Uani d . 1.00 O
O2 1.03858(12) 0.36035(6) 0.49888(10) 0.0539(3) Uani d . 1.00 O
O3 0.16081(13) 0.44177(6) 0.67188(12) 0.0752(4) Uani d . 1.00 O
O4 0.1315(2) 0.43621(9) 0.88382(14) 0.1169(7) Uani d . 1.00 O
O5 0.0347(4) 0.5558(2) 0.9741(3) 0.1377(18) Uani d P 0.50 O
N1 0.74081(12) 0.47731(6) 0.66009(9) 0.0328(3) Uani d . 1.00 N
N2 0.59673(14) 0.74596(6) 0.74586(12) 0.0491(4) Uani d . 1.00 N
N3 1.01137(13) 0.23864(6) 0.47595(10) 0.0396(3) Uani d . 1.00 N
N4 0.80844(14) 0.18132(6) 0.49170(11) 0.0433(4) Uani d . 1.00 N
C1 0.67478(16) 0.62490(8) 0.71696(12) 0.0387(4) Uani d . 1.00 C
C2 0.63629(17) 0.59535(8) 0.60874(12) 0.0408(4) Uani d . 1.00 C
C3 0.73354(17) 0.53766(8) 0.58494(12) 0.0406(4) Uani d . 1.00 C
C4 0.79240(16) 0.50553(8) 0.76470(12) 0.0399(4) Uani d . 1.00 C
C5 0.69638(17) 0.56216(8) 0.79342(12) 0.0400(4) Uani d . 1.00 C
C6 0.56730(17) 0.67718(6) 0.73657(12) 0.0383(4) Uani d . 1.00 C
C7 0.42758(17) 0.66399(8) 0.74123(12) 0.0383(4) Uani d . 1.00 C
C8 0.34043(17) 0.60384(8) 0.73419(12) 0.0449(4) Uani d . 1.00 C
C9 0.20728(18) 0.61562(10) 0.74066(13) 0.0515(5) Uani d . 1.00 C
C10 0.16310(19) 0.68616(10) 0.75505(13) 0.0527(5) Uani d . 1.00 C
C11 0.24287(19) 0.74639(9) 0.76278(12) 0.0505(5) Uani d . 1.00 C
C12 0.37643(18) 0.73260(8) 0.75525(12) 0.0431(4) Uani d . 1.00 C
C13 0.81998(16) 0.41241(8) 0.63667(12) 0.0414(4) Uani d . 1.00 C
C14 0.77004(18) 0.38422(8) 0.52978(12) 0.0443(4) Uani d . 1.00 C
C15 0.82572(17) 0.31013(8) 0.51264(12) 0.0385(4) Uani d . 1.00 C
C16 0.96252(17) 0.30763(8) 0.49650(12) 0.0398(4) Uani d . 1.00 C
C17 1.15257(18) 0.23649(9) 0.45730(14) 0.0517(5) Uani d . 1.00 C
C18 1.1889(2) 0.16528(11) 0.41497(19) 0.0734(7) Uani d . 1.00 C
C19 1.1395(2) 0.10295(11) 0.46773(19) 0.0730(7) Uani d . 1.00 C
C20 0.9888(2) 0.10563(9) 0.45534(16) 0.0593(6) Uani d . 1.00 C
C21 0.93185(18) 0.17862(8) 0.47537(12) 0.0414(4) Uani d . 1.00 C
C22 0.75375(17) 0.24736(8) 0.51052(12) 0.0410(4) Uani d . 1.00 C
C23 0.6117(2) 0.24280(10) 0.53038(17) 0.0593(6) Uani d . 1.00 C
H1 0.7605 0.6515 0.7224 0.046 Uiso c R 1.00 H
H411 0.1321 0.4318 0.8111 0.142 Uiso c R 1.00 H
H412 0.1861 0.3978 0.9181 0.142 Uiso c R 1.00 H
H8 0.3721 0.5573 0.7254 0.053 Uiso c R 1.00 H
H9 0.1468 0.5770 0.7355 0.062 Uiso c R 1.00 H
H11 0.2105 0.7927 0.7723 0.060 Uiso c R 1.00 H
H21 0.5461 0.5745 0.6002 0.048 Uiso c R 1.00 H
H22 0.6360 0.6352 0.5615 0.049 Uiso c R 1.00 H
H31 0.7017 0.5189 0.5171 0.049 Uiso c R 1.00 H
H32 0.8230 0.5587 0.5887 0.049 Uiso c R 1.00 H
H41 0.8810 0.5273 0.7669 0.047 Uiso c R 1.00 H
H42 0.8000 0.4657 0.8127 0.047 Uiso c R 1.00 H
H51 0.7342 0.5813 0.8601 0.048 Uiso c R 1.00 H
H52 0.6096 0.5395 0.7953 0.047 Uiso c R 1.00 H
H111 0.6619 0.4594 0.6620 0.040 Uiso c R 1.00 H
H131 0.9147 0.4259 0.6434 0.050 Uiso c R 1.00 H
H132 0.8111 0.3742 0.6848 0.050 Uiso c R 1.00 H
H141 0.7977 0.4179 0.4818 0.053 Uiso c R 1.00 H
H142 0.6718 0.3814 0.5181 0.053 Uiso c R 1.00 H
H171 1.2140 0.2452 0.5211 0.063 Uiso c R 1.00 H
H172 1.1633 0.2746 0.4094 0.063 Uiso c R 1.00 H
H181 1.2869 0.1621 0.4227 0.091 Uiso c R 1.00 H
H182 1.1486 0.1631 0.3434 0.092 Uiso c R 1.00 H
H191 1.1791 0.1050 0.5394 0.090 Uiso c R 1.00 H
H192 1.1661 0.0581 0.4390 0.089 Uiso c R 1.00 H
H201 0.9612 0.0710 0.5021 0.074 Uiso c R 1.00 H
H202 0.9507 0.0917 0.3861 0.074 Uiso c R 1.00 H
H231 0.5988 0.1969 0.5611 0.073 Uiso c R 1.00 H
H232 0.5968 0.2813 0.5753 0.073 Uiso c R 1.00 H
H233 0.5486 0.2473 0.4674 0.074 Uiso c R 1.00 H
H311 0.2503 0.4394 0.6708 0.092 Uiso c R 1.00 H
H312 0.1343 0.4154 0.6128 0.092 Uiso c R 1.00 H
H511 0.0590 0.5152 0.9434 0.171 Uiso c R 0.50 H
H512 -0.0290 0.5442 1.0134 0.171 Uiso c R 0.50 H

loop_
_atom_site_aniso_label
_atom_site_aniso_U_11
_atom_site_aniso_U_22
_atom_site_aniso_U_33
_atom_site_aniso_U_12
_atom_site_aniso_U_13
_atom_site_aniso_U_23
Cl1 0.0390(2) 0.0677(2) 0.0570(2) -0.0095(2) 0.0090(2) 0.0000(2)
F1 0.0521(7) 0.1004(8) 0.0808(9) 0.0184(6) 0.0215(6) -0.0043(6)
O1 0.0605(8) 0.0327(5) 0.0653(8) 0.0041(5) 0.0062(6) -0.0089(5)
O2 0.0586(8) 0.0417(6) 0.0636(8) -0.0138(5) 0.0169(6) -0.0068(5)
O3 0.0525(8) 0.0836(9) 0.0930(12) -0.0131(7) 0.0221(7) -0.0336(8)
O4 0.1565(18) 0.1035(12) 0.0945(14) 0.0740(12) 0.0330(12) 0.0066(10)
O5 0.128(3) 0.113(2) 0.187(4) -0.006(2) 0.069(3) -0.063(2)
N1 0.0302(6) 0.0348(6) 0.0338(7) 0.0007(5) 0.0072(5) 0.0018(5)
N2 0.0520(9) 0.0364(7) 0.0569(9) -0.0022(6) 0.0052(7) -0.0075(6)
N3 0.0438(7) 0.0385(6) 0.0382(8) -0.0016(5) 0.0120(6) -0.0015(5)
N4 0.0509(8) 0.0375(7) 0.0437(8) -0.0048(5) 0.0147(6) -0.0015(5)
C1 0.0379(8) 0.0349(7) 0.0430(9) -0.0032(6) 0.0063(7) -0.0026(6)
C2 0.0508(10) 0.0353(7) 0.0359(9) 0.0054(6) 0.0070(7) 0.0047(6)
C3 0.0486(9) 0.0392(8) 0.0359(9) 0.0033(6) 0.0127(7) 0.0061(6)
C4 0.0397(9) 0.0446(8) 0.0331(8) 0.0032(6) 0.0007(7) -0.0001(6)
C5 0.0429(9) 0.0435(8) 0.0322(8) 0.0040(6) 0.0036(7) -0.0030(6)
C6 0.0459(9) 0.0337(7) 0.0336(8) -0.0009(6) 0.0032(7) -0.0028(6)
C7 0.0471(9) 0.0340(7) 0.0330(8) 0.0032(6) 0.0054(7) -0.0039(6)
C8 0.0485(10) 0.0388(8) 0.0474(10) 0.0002(7) 0.0092(8) -0.0021(7)
C9 0.0487(10) 0.0534(9) 0.0528(11) -0.0045(8) 0.0107(8) -0.0021(8)
C10 0.0445(10) 0.0738(12) 0.0408(10) 0.0118(8) 0.0101(8) -0.0024(8)
C11 0.0598(11) 0.0483(9) 0.0423(10) 0.0171(8) 0.0067(8) -0.0055(7)
C12 0.0541(10) 0.0373(8) 0.0356(9) 0.0046(7) 0.0022(7) -0.0053(6)
C13 0.0394(9) 0.0422(8) 0.0428(9) 0.0098(6) 0.0083(7) -0.0013(7)
C14 0.0506(10) 0.0410(8) 0.0405(9) 0.0066(7) 0.0061(7) -0.0013(7)
C15 0.0462(9) 0.0379(7) 0.0311(8) 0.0011(6) 0.0065(7) -0.0014(6)
C16 0.0490(9) 0.0365(8) 0.0342(8) -0.0018(7) 0.0087(7) -0.0019(6)
C17 0.0447(10) 0.0587(10) 0.0533(11) 0.0006(8) 0.0135(8) -0.0022(8)
C18 0.0671(14) 0.0723(13) 0.0891(18) 0.0069(10) 0.0363(13) -0.0094(11)
C19 0.0787(15) 0.0589(11) 0.0861(17) 0.0198(10) 0.0278(13) -0.0052(10)
C20 0.0775(14) 0.0393(9) 0.0673(13) 0.0023(8) 0.0296(11) -0.0053(8)
C21 0.0550(10) 0.0370(8) 0.0341(9) -0.0028(7) 0.0132(7) -0.0013(6)
C22 0.0461(9) 0.0450(8) 0.0325(8) -0.0004(7) 0.0086(7) 0.0003(6)
C23 0.0516(11) 0.0590(10) 0.0700(14) -0.0015(8) 0.0183(10) 0.0037(9)

loop_
_atom_type_symbol
_atom_type_description
_atom_type_scat_dispersion_real
_atom_type_scat_dispersion_imag
_atom_type_scat_source
C C 0.003 0.002
;
International Tables for Crystallography
(1992, Vol. C, Tables 4.2.6.8 and 6.1.1.4)
;
H H 0.000 0.000
;
International Tables for Crystallography
(1992, Vol. C, Table 6.1.1.4)
;
O O 0.011 0.006
;
International Tables for Crystallography
(1992, Vol. C, Tables 4.2.6.8 and 6.1.1.4)
;
N N 0.006 0.003
;
International Tables for Crystallography
(1992, Vol. C, Tables 4.2.6.8 and 6.1.1.4)
;
F F 0.017 0.010
;
International Tables for Crystallography
(1992, Vol. C, Tables 4.2.6.8 and 6.1.1.4)
;
Cl Cl 0.148 0.159
;
International Tables for Crystallography
(1992, Vol. C, Tables 4.2.6.8 and 6.1.1.4)
;

loop_
_geom_angle_atom_site_label_1
_geom_angle_atom_site_label_2
_geom_angle_atom_site_label_3
_geom_angle
_geom_angle_publ_flag
N2 O1 C12 107.80(11) ?
C3 N1 C4 109.77(10) y
C3 N1 C13 114.52(12) y
C4 N1 C13 111.61(10) y
O1 N2 C6 107.03(13) ?
C16 N3 C17 115.75(12) ?
C16 N3 C21 120.66(14) ?
C17 N3 C21 123.58(13) ?
C21 N4 C22 119.30(13) ?
C2 C1 C5 110.14(12) ?
C2 C1 C6 109.25(12) ?
C5 C1 C6 112.58(14) ?
C1 C2 C3 112.90(12) ?
N1 C3 C2 109.53(13) ?
N1 C4 C5 110.54(11) ?
C1 C5 C4 111.58(14) ?
N2 C6 C1 118.89(15) ?
N2 C6 C7 111.51(14) ?
C1 C6 C7 129.48(12) ?
C6 C7 C8 137.02(14) ?
C6 C7 C12 103.84(13) ?
C8 C7 C12 119.13(15) ?
C7 C8 C9 118.16(14) ?
C8 C9 C10 119.53(16) ?
F1 C10 C9 116.78(16) ?
F1 C10 C11 118.31(16) ?
C9 C10 C11 124.91(18) ?
C10 C11 C12 114.04(15) ?
O1 C12 C7 109.81(15) ?
O1 C12 C11 125.95(14) ?
C7 C12 C11 124.23(15) ?
N1 C13 C14 112.00(11) ?
C13 C14 C15 112.71(12) ?
C14 C15 C16 116.41(13) ?
C14 C15 C22 124.26(15) ?
C16 C15 C22 119.32(14) ?
O2 C16 N3 118.78(15) ?
O2 C16 C15 125.30(14) ?
N3 C16 C15 115.92(13) ?
N3 C17 C18 113.13(14) ?
C17 C18 C19 111.8(2) ?
C18 C19 C20 110.04(17) ?
C19 C20 C21 114.85(15) ?
N3 C21 N4 122.92(14) ?
N3 C21 C20 119.06(16) ?
N4 C21 C20 118.02(14) ?
N4 C22 C15 121.85(16) ?
N4 C22 C23 113.98(13) ?
C15 C22 C23 124.16(15) ?
H311 O3 H312 95.3 ?
H411 O4 H412 107.9 ?
H511 O5 H512 109.7 ?
C3 N1 H111 112.0 ?
C4 N1 H111 105.5 ?
C13 N1 H111 103.0 ?
C2 C1 H1 108.3 ?
C5 C1 H1 108.3 ?
C6 C1 H1 108.3 ?
C1 C2 H21 108.7 ?
C1 C2 H22 108.6 ?
C3 C2 H21 108.6 ?
C3 C2 H22 108.6 ?
H21 C2 H22 109.5 ?
N1 C3 H31 109.5 ?
N1 C3 H32 109.4 ?
C2 C3 H31 109.5 ?
C2 C3 H32 109.4 ?
H31 C3 H32 109.5 ?
N1 C4 H41 109.2 ?
N1 C4 H42 109.2 ?
C5 C4 H41 109.2 ?
C5 C4 H42 109.2 ?
H41 C4 H42 109.5 ?
C1 C5 H51 108.9 ?
C1 C5 H52 109.0 ?
C4 C5 H51 108.9 ?
C4 C5 H52 108.9 ?
H51 C5 H52 109.5 ?
C7 C8 H8 120.9 ?
C9 C8 H8 120.9 ?
C8 C9 H9 120.2 ?
C10 C9 H9 120.2 ?
C10 C11 H11 123.0 ?
C12 C11 H11 123.0 ?
N1 C13 H131 108.8 ?
N1 C13 H132 108.8 ?
C14 C13 H131 108.8 ?
C14 C13 H132 108.9 ?
H131 C13 H132 109.5 ?
C13 C14 H141 108.7 ?
C13 C14 H142 108.6 ?
C15 C14 H141 108.7 ?
C15 C14 H142 108.7 ?
H141 C14 H142 109.5 ?
N3 C17 H171 108.6 ?
N3 C17 H172 108.5 ?
C18 C17 H171 108.5 ?
C18 C17 H172 108.6 ?
H171 C17 H172 109.5 ?
C17 C18 H181 108.9 ?
C17 C18 H182 108.9 ?
C19 C18 H181 108.9 ?
C19 C18 H182 108.9 ?
H181 C18 H182 109.5 ?
C18 C19 H191 109.3 ?
C18 C19 H192 109.3 ?
C20 C19 H191 109.3 ?
C20 C19 H192 109.3 ?
H191 C19 H192 109.5 ?
C19 C20 H201 108.1 ?
C19 C20 H202 108.1 ?
C21 C20 H201 108.1 ?
C21 C20 H202 108.1 ?
H201 C20 H202 109.5 ?
C22 C23 H231 109.5 ?
C22 C23 H232 109.5 ?
C22 C23 H233 109.5 ?
H231 C23 H232 109.5 ?
H231 C23 H233 109.5 ?
H232 C23 H233 109.5 ?

loop_
_geom_bond_atom_site_label_1
_geom_bond_atom_site_label_2
_geom_bond_distance
_geom_bond_publ_flag
F1 C10 1.358(2) ?
O1 N2 1.4275(19) y
O1 C12 1.355(2) y
O2 C16 1.2320(19) y
N1 C3 1.4929(19) y
N1 C4 1.4948(19) y
N1 C13 1.5004(19) y
N2 C6 1.3023(18) y
N3 C16 1.4079(19) y
N3 C17 1.483(2) y
N3 C21 1.363(2) y
N4 C21 1.297(2) y
N4 C22 1.3772(19) y
C1 C2 1.530(2) ?
C1 C5 1.533(2) ?
C1 C6 1.504(2) ?
C2 C3 1.516(2) ?
C4 C5 1.517(2) ?
C6 C7 1.435(2) ?
C7 C8 1.404(2) ?
C7 C12 1.390(2) ?
C8 C9 1.371(2) ?
C9 C10 1.398(2) ?
C10 C11 1.361(2) ?
C11 C12 1.385(2) ?
C13 C14 1.519(2) ?
C14 C15 1.509(2) ?
C15 C16 1.428(2) ?
C15 C22 1.361(2) ?
C17 C18 1.501(2) ?
C18 C19 1.481(3) ?
C19 C20 1.490(3) ?
C20 C21 1.505(2) ?
C22 C23 1.498(2) ?
O3 H311 0.901 ?
O3 H312 0.925 ?
O4 H411 0.979 ?
O4 H412 0.959 ?
O5 H511 0.909 ?
O5 H512 0.924 ?
N1 H111 0.862 ?
C1 H1 0.980 ?
C2 H21 0.970 ?
C2 H22 0.970 ?
C3 H31 0.970 ?
C3 H32 0.970 ?
C4 H41 0.970 ?
C4 H42 0.970 ?
C5 H51 0.970 ?
C5 H52 0.970 ?
C8 H8 0.930 ?
C9 H9 0.930 ?
C11 H11 0.930 ?
C13 H131 0.970 ?
C13 H132 0.970 ?
C14 H141 0.970 ?
C14 H142 0.970 ?
C17 H171 0.970 ?
C17 H172 0.970 ?
C18 H181 0.970 ?
C18 H182 0.970 ?
C19 H191 0.970 ?
C19 H192 0.970 ?
C20 H201 0.970 ?
C20 H202 0.970 ?
C23 H231 0.960 ?
C23 H232 0.960 ?
C23 H233 0.960 ?

loop_
_geom_contact_atom_site_label_1
_geom_contact_atom_site_label_2
_geom_contact_distance
_geom_contact_site_symmetry_2
Cl1 O3 3.1048(14) .
Cl1 N1 3.0351(12) .
F1 O2 3.5586(18) 3_666
F1 N3 3.3503(18) 3_666
F1 C16 3.454(2) 3_666
F1 C17 3.392(2) 3_666
F1 C23 3.485(2) 2_556
O1 O2 3.5778(18) 2_656
O1 O3 3.4342(18) 2_556
O1 O4 3.466(2) 2_556
O1 C13 3.2876(18) 2_656
O1 C15 3.3720(19) 2_656
O1 C16 3.259(2) 2_656
O2 F1 3.5586(18) 3_666
O2 O1 3.5778(18) 2_646
O2 O3 2.8421(18) 1_655
O2 C3 3.311(2) 3_766
O3 Cl1 3.1048(14) .
O3 O1 3.4342(18) 2_546
O3 O2 2.8421(18) 1_455
O3 O4 2.909(2) .
O3 C8 3.5085(19) .
O3 C9 3.343(2) .
O3 C13 3.406(2) 1_455
O4 O1 3.466(2) 2_546
O4 O3 2.909(2) .
O4 O5 2.775(4) .
O4 O5 2.754(5) 3_567
O4 N4 2.997(2) 4_455
O5 O4 2.775(4) .
O5 O4 2.754(5) 3_567
O5 O5 2.320(5) 3_567
O5 C4 3.481(4) 1_455
O5 C18 3.527(4) 2_656
O5 C19 3.331(4) 2_656
N1 Cl1 3.0351(12) .
N2 C13 3.4786(19) 2_656
N2 C15 3.397(2) 2_656
N2 C22 3.331(2) 2_656
N3 F1 3.3503(18) 3_666
N3 C10 3.544(2) 3_666
N3 C12 3.571(2) 2_646
N4 O4 2.997(2) 4_554
C3 O2 3.311(2) 3_766
C4 O5 3.481(4) 1_655
C8 O3 3.5085(19) .
C8 C14 3.512(2) 3_666
C9 O3 3.343(2) .
C10 N3 3.544(2) 3_666
C10 C16 3.375(2) 3_666
C12 N3 3.571(2) 2_656
C12 C22 3.578(2) 3_666
C13 O1 3.2876(18) 2_646
C13 O3 3.406(2) 1_655
C13 N2 3.4786(19) 2_646
C14 C8 3.512(2) 3_666
C15 O1 3.3720(19) 2_646
C15 N2 3.397(2) 2_646
C16 F1 3.454(2) 3_666
C16 O1 3.259(2) 2_646
C16 C10 3.375(2) 3_666
C17 F1 3.392(2) 3_666
C18 O5 3.527(4) 2_646
C19 O5 3.331(4) 2_646
C22 N2 3.331(2) 2_646
C22 C12 3.578(2) 3_666
C23 F1 3.485(2) 2_546
Cl1 H8 2.983 .
Cl1 H11 3.028 2_546
Cl1 H21 3.260 .
Cl1 H21 3.546 3_666
Cl1 H22 3.142 3_666
Cl1 H31 2.971 3_666
Cl1 H52 3.117 .
Cl1 H111 2.173 .
Cl1 H132 3.513 .
Cl1 H142 3.173 .
Cl1 H182 3.071 4_455
Cl1 H202 2.987 4_455
Cl1 H232 3.107 .
Cl1 H311 2.214 .
Cl1 H312 3.251 .
F1 H1 2.772 1_455
F1 H41 3.432 1_455
F1 H172 2.762 3_666
F1 H182 3.334 3_666
F1 H231 2.921 2_556
F1 H232 3.171 2_556
O1 H411 3.032 2_556
O1 H412 3.360 2_556
O1 H131 3.058 2_656
O1 H132 2.717 2_656
O1 H233 3.041 3_666
O1 H312 3.295 2_556
O2 H9 3.535 3_666
O2 H22 3.504 3_766
O2 H31 3.462 3_766
O2 H32 2.476 3_766
O2 H311 3.183 1_655
O2 H312 1.934 1_655
O3 H411 1.947 .
O3 H412 3.360 .
O3 H8 2.996 .
O3 H9 2.646 .
O3 H11 3.069 2_546
O3 H31 3.181 3_666
O3 H32 3.524 3_666
O3 H131 2.444 1_455
O3 H141 3.379 3_666
O4 H9 3.288 .
O4 H41 3.182 1_455
O4 H42 3.329 1_455
O4 H51 3.461 3_667
O4 H131 3.543 1_455
O4 H201 3.395 4_455
O4 H202 3.236 4_455
O4 H231 3.471 4_455
O4 H311 3.288 .
O4 H511 1.871 .
O4 H511 3.381 3_567
O4 H512 3.255 .
O4 H512 1.898 3_567
O5 H411 3.426 .
O5 H411 3.591 3_567
O5 H412 3.432 .
O5 H412 2.982 3_567
O5 H9 3.598 .
O5 H41 2.963 1_455
O5 H42 3.332 1_455
O5 H42 3.052 3_667
O5 H51 3.152 1_455
O5 H181 2.835 2_656
O5 H191 3.046 2_656
O5 H192 3.013 2_656
O5 H231 2.922 2_556
O5 H511 2.050 3_567
O5 H512 1.854 3_567
N2 H132 2.643 2_656
N2 H172 3.478 3_766
N2 H181 3.210 3_766
N2 H182 3.448 3_766
N2 H232 3.591 2_656
N2 H233 2.961 3_666
N4 H411 3.428 4_554
N4 H412 2.039 4_554
N4 H11 3.538 3_666
N4 H51 2.799 2_646
C1 H172 3.154 3_766
C2 H142 3.268 3_666
C2 H172 3.166 3_766
C2 H233 3.492 3_666
C3 H311 3.485 3_666
C3 H312 3.288 3_666
C4 H192 3.085 4_455
C4 H511 3.249 1_655
C4 H512 3.552 1_655
C4 H512 3.564 3_667
C5 H192 3.004 4_455
C5 H201 3.409 2_656
C5 H231 3.565 2_656
C6 H233 3.096 3_666
C7 H142 3.533 3_666
C7 H191 3.481 2_656
C7 H233 3.284 3_666
C8 H141 2.996 3_666
C8 H142 3.370 3_666
C8 H191 3.074 2_656
C8 H311 3.231 .
C9 H141 3.035 3_666
C9 H191 2.963 2_656
C9 H311 3.429 .
C10 H171 3.214 2_656
C10 H191 3.274 2_656
C11 H171 2.847 2_656
C12 H171 3.294 2_656
C12 H233 3.229 3_666
C13 H411 3.561 1_655
C13 H312 3.226 1_655
C14 H21 3.410 3_666
C16 H32 3.592 3_766
C16 H312 2.889 1_655
C17 H1 3.405 3_766
C17 H22 3.216 3_766
C18 H42 3.083 4_554
C18 H132 3.595 4_554
C19 H42 3.120 4_554
C19 H52 3.473 4_554
C19 H201 3.407 3_756
C19 H511 3.441 2_646
C20 H412 2.985 4_554
C20 H201 3.326 3_756
C21 H412 2.819 4_554
C21 H11 3.402 3_666
C21 H51 3.493 2_646
C22 H412 2.973 4_554
C22 H51 3.509 2_646
C23 H412 3.153 4_554
C23 H22 3.407 3_666
C23 H51 3.545 2_646
H1 F1 2.772 1_655
H1 C17 3.405 3_766
H1 H172 2.461 3_766
H1 H231 3.097 2_656
H411 O1 3.032 2_546
H411 O3 1.947 .
H411 O5 3.426 .
H411 O5 3.591 3_567
H411 N4 3.428 4_455
H411 C13 3.561 1_455
H411 H9 2.875 .
H411 H11 3.310 2_546
H411 H41 3.039 1_455
H411 H42 3.392 1_455
H411 H131 2.829 1_455
H411 H132 3.513 1_455
H411 H202 3.197 4_455
H411 H311 2.403 .
H411 H312 2.677 .
H411 H511 2.554 .
H411 H512 2.772 3_567
H412 O1 3.360 2_546
H412 O3 3.360 .
H412 O5 3.432 .
H412 O5 2.982 3_567
H412 N4 2.039 4_455
H412 C20 2.985 4_455
H412 C21 2.819 4_455
H412 C22 2.973 4_455
H412 C23 3.153 4_455
H412 H11 3.507 2_546
H412 H51 2.956 3_667
H412 H201 2.840 4_455
H412 H202 2.771 4_455
H412 H231 2.845 4_455
H412 H233 3.134 4_455
H412 H311 3.572 .
H412 H511 2.566 .
H412 H512 2.236 3_567
H8 Cl1 2.983 .
H8 O3 2.996 .
H8 H31 3.490 3_666
H8 H141 3.012 3_666
H8 H142 3.402 3_666
H8 H191 3.399 2_656
H8 H202 3.489 4_455
H8 H311 2.533 .
H9 O2 3.535 3_666
H9 O3 2.646 .
H9 O4 3.288 .
H9 O5 3.598 .
H9 H411 2.875 .
H9 H32 3.488 1_455
H9 H41 2.921 1_455
H9 H141 3.065 3_666
H9 H191 3.234 2_656
H9 H311 2.931 .
H9 H312 3.393 .
H9 H511 3.275 .
H11 Cl1 3.028 2_556
H11 O3 3.069 2_556
H11 N4 3.538 3_666
H11 C21 3.402 3_666
H11 H411 3.310 2_556
H11 H412 3.507 2_556
H11 H171 2.869 2_656
H11 H202 3.223 3_666
H11 H311 2.817 2_556
H11 H312 3.003 2_556
H21 Cl1 3.260 .
H21 Cl1 3.546 3_666
H21 C14 3.410 3_666
H21 H31 3.188 3_666
H21 H141 3.422 3_666
H21 H142 2.583 3_666
H21 H233 3.492 3_666
H22 Cl1 3.142 3_666
H22 O2 3.504 3_766
H22 C17 3.216 3_766
H22 C23 3.407 3_666
H22 H142 3.089 3_666
H22 H171 2.992 3_766
H22 H172 2.584 3_766
H22 H232 3.098 3_666
H22 H233 2.829 3_666
H31 Cl1 2.971 3_666
H31 O2 3.462 3_766
H31 O3 3.181 3_666
H31 H8 3.490 3_666
H31 H21 3.188 3_666
H31 H311 2.758 3_666
H31 H312 2.873 3_666
H32 O2 2.476 3_766
H32 O3 3.524 3_666
H32 C16 3.592 3_766
H32 H9 3.488 1_655
H32 H172 3.076 3_766
H32 H311 3.419 3_666
H32 H312 2.850 3_666
H41 F1 3.432 1_655
H41 O4 3.182 1_655
H41 O5 2.963 1_655
H41 H411 3.039 1_655
H41 H9 2.921 1_655
H41 H511 2.697 1_655
H41 H512 3.274 1_655
H41 H512 3.315 3_667
H42 O4 3.329 1_655
H42 O5 3.332 1_655
H42 O5 3.052 3_667
H42 C18 3.083 4_455
H42 C19 3.120 4_455
H42 H411 3.392 1_655
H42 H181 2.794 4_455
H42 H182 2.887 4_455
H42 H192 2.386 4_455
H42 H511 2.995 1_655
H42 H511 3.330 3_667
H42 H512 3.251 1_655
H42 H512 2.960 3_667
H51 O4 3.461 3_667
H51 O5 3.152 1_655
H51 N4 2.799 2_656
H51 C21 3.493 2_656
H51 C22 3.509 2_656
H51 C23 3.545 2_656
H51 H412 2.956 3_667
H51 H201 2.935 2_656
H51 H231 2.794 2_656
H51 H511 3.464 1_655
H51 H511 3.518 3_667
H51 H512 2.920 1_655
H52 Cl1 3.117 .
H52 C19 3.473 4_455
H52 H192 2.618 4_455
H52 H201 2.986 2_656
H52 H202 3.252 4_455
H111 Cl1 2.173 .
H111 H182 3.337 4_455
H131 O1 3.058 2_646
H131 O3 2.444 1_655
H131 O4 3.543 1_655
H131 H411 2.829 1_655
H131 H311 3.326 1_655
H131 H312 2.321 1_655
H132 Cl1 3.513 .
H132 O1 2.717 2_646
H132 N2 2.643 2_646
H132 C18 3.595 4_455
H132 H411 3.513 1_655
H132 H181 3.309 4_455
H132 H182 2.986 4_455
H141 O3 3.379 3_666
H141 C8 2.996 3_666
H141 C9 3.035 3_666
H141 H8 3.012 3_666
H141 H9 3.065 3_666
H141 H21 3.422 3_666
H141 H311 3.311 3_666
H141 H312 3.506 1_655
H141 H312 3.439 3_666
H142 Cl1 3.173 .
H142 C2 3.268 3_666
H142 C7 3.533 3_666
H142 C8 3.370 3_666
H142 H8 3.402 3_666
H142 H21 2.583 3_666
H142 H22 3.089 3_666
H171 C10 3.214 2_646
H171 C11 2.847 2_646
H171 C12 3.294 2_646
H171 H11 2.869 2_646
H171 H22 2.992 3_766
H171 H233 3.559 1_655
H171 H312 3.514 1_655
H172 F1 2.762 3_666
H172 N2 3.478 3_766
H172 C1 3.154 3_766
H172 C2 3.166 3_766
H172 H1 2.461 3_766
H172 H22 2.584 3_766
H172 H32 3.076 3_766
H181 O5 2.835 2_646
H181 N2 3.210 3_766
H181 H42 2.794 4_554
H181 H132 3.309 4_554
H181 H231 3.390 1_655
H181 H233 3.022 1_655
H181 H511 3.452 2_646
H181 H512 3.253 2_646
H182 Cl1 3.071 4_554
H182 F1 3.334 3_666
H182 N2 3.448 3_766
H182 H42 2.887 4_554
H182 H111 3.337 4_554
H182 H132 2.986 4_554
H191 O5 3.046 2_646
H191 C7 3.481 2_646
H191 C8 3.074 2_646
H191 C9 2.963 2_646
H191 C10 3.274 2_646
H191 H8 3.399 2_646
H191 H9 3.234 2_646
H191 H201 3.537 3_756
H191 H511 3.076 2_646
H192 O5 3.013 2_646
H192 C4 3.085 4_554
H192 C5 3.004 4_554
H192 H42 2.386 4_554
H192 H51 2.907 4_554
H192 H52 2.618 4_554
H192 H201 2.877 3_756
H192 H511 3.017 2_646
H192 H512 3.586 2_646
H192 H512 3.575 4_654
H201 O4 3.395 4_554
H201 C5 3.409 2_646
H201 C19 3.407 3_756
H201 C20 3.326 3_756
H201 H412 2.840 4_554
H201 H51 2.935 2_646
H201 H52 2.986 2_646
H201 H191 3.537 3_756
H201 H192 2.877 3_756
H201 H201 2.733 3_756
H201 H202 3.395 3_756
H202 Cl1 2.987 4_554
H202 O4 3.236 4_554
H202 H411 3.197 4_554
H202 H412 2.771 4_554
H202 H8 3.489 4_554
H202 H11 3.223 3_666
H202 H52 3.252 4_554
H202 H201 3.395 3_756
H202 H311 3.247 4_554
H231 F1 2.921 2_546
H231 O4 3.471 4_554
H231 O5 2.922 2_546
H231 C5 3.565 2_646
H231 H1 3.097 2_646
H231 H412 2.845 4_554
H231 H51 2.794 2_646
H231 H512 3.024 2_546
H232 Cl1 3.107 .
H232 F1 3.171 2_546
H232 N2 3.591 2_646
H232 H22 3.098 3_666
H233 O1 3.041 3_666
H233 N2 2.961 3_666
H233 C2 3.492 3_666
H233 C6 3.096 3_666
H233 C7 3.284 3_666
H233 C12 3.229 3_666
H233 H412 3.134 4_554
H233 H21 3.492 3_666
H233 H22 2.829 3_666
H233 H171 3.559 1_455
H233 H181 3.022 1_455
H311 Cl1 2.214 .
H311 O2 3.183 1_455
H311 O4 3.288 .
H311 C3 3.485 3_666
H311 C8 3.231 .
H311 C9 3.429 .
H311 H411 2.403 .
H311 H412 3.572 .
H311 H8 2.533 .
H311 H9 2.931 .
H311 H11 2.817 2_546
H311 H31 2.758 3_666
H311 H32 3.419 3_666
H311 H131 3.326 1_455
H311 H141 3.311 3_666
H311 H202 3.247 4_455
H312 Cl1 3.251 .
H312 O1 3.295 2_546
H312 O2 1.934 1_455
H312 C3 3.288 3_666
H312 C13 3.226 1_455
H312 C16 2.889 1_455
H312 H411 2.677 .
H312 H9 3.393 .
H312 H11 3.003 2_546
H312 H31 2.873 3_666
H312 H32 2.850 3_666
H312 H131 2.321 1_455
H312 H141 3.506 1_455
H312 H141 3.439 3_666
H312 H171 3.514 1_455
H511 O4 1.871 .
H511 O4 3.381 3_567
H511 O5 2.050 3_567
H511 C4 3.249 1_455
H511 C19 3.441 2_656
H511 H411 2.554 .
H511 H412 2.566 .
H511 H9 3.275 .
H511 H41 2.697 1_455
H511 H42 2.995 1_455
H511 H42 3.330 3_667
H511 H51 3.464 1_455
H511 H51 3.518 3_667
H511 H181 3.452 2_656
H511 H191 3.076 2_656
H511 H192 3.017 2_656
H511 H511 2.162 3_567
H511 H512 1.300 3_567
H512 O4 3.255 .
H512 O4 1.898 3_567
H512 O5 1.854 3_567
H512 C4 3.552 1_455
H512 C4 3.564 3_667
H512 H411 2.772 3_567
H512 H412 2.236 3_567
H512 H41 3.274 1_455
H512 H41 3.315 3_667
H512 H42 3.251 1_455
H512 H42 2.960 3_667
H512 H51 2.920 1_455
H512 H181 3.253 2_656
H512 H192 3.586 2_656
H512 H192 3.575 4_355
H512 H231 3.024 2_556
H512 H511 1.300 3_567
H512 H512 1.789 3_567

loop_
_geom_hbond_atom_site_label_D
_geom_hbond_atom_site_label_H
_geom_hbond_atom_site_label_A
_geom_hbond_site_symmetry_A
_geom_hbond_distance_DH
_geom_hbond_distance_HA
_geom_hbond_distance_DA
_geom_hbond_angle_DHA
_geom_hbond_publ_flag
N1 H111 Cl1 . 0.86 2.17 3.0351(12) 179 yes
O3 H311 Cl1 . 0.90 2.21 3.1047(14) 170 yes
O3 H312 O2 1_455 0.93 1.93 2.8421(18) 167 yes
O4 H411 O3 . 0.979 1.95 2.909(2) 167 yes
O4 H412 N4 4_455 0.96 2.04 2.997(2) 178 yes
O5 H511 O4 . 0.91 1.87 2.775(4) 173 yes
O5 H512 O4 3_567 0.92 1.90 2.754(5) 153 yes
O5 H512 O5 3_567 0.92 1.85 2.320(5) 109 yes

loop_
_geom_torsion_atom_site_label_1
_geom_torsion_atom_site_label_2
_geom_torsion_atom_site_label_3
_geom_torsion_atom_site_label_4
_geom_torsion
N2 O1 C12 C7 0.07(13)
N2 O1 C12 C11 -178.81(16)
C12 O1 N2 C6 -0.37(17)
C3 N1 C4 C5 61.91(16)
C4 N1 C3 C2 -61.05(15)
C3 N1 C13 C14 -53.41(16)
C13 N1 C3 C2 172.50(11)
C4 N1 C13 C14 -178.90(12)
C13 N1 C4 C5 -170.00(12)
O1 N2 C6 C1 176.99(12)
O1 N2 C6 C7 0.53(18)
C16 N3 C17 C18 -168.04(15)
C17 N3 C16 O2 -0.9(2)
C17 N3 C16 C15 178.88(13)
C16 N3 C21 N4 1.1(2)
C16 N3 C21 C20 -178.67(14)
C21 N3 C16 O2 178.19(14)
C21 N3 C16 C15 -2.1(2)
C17 N3 C21 N4 -179.92(14)
C17 N3 C21 C20 0.3(2)
C21 N3 C17 C18 12.9(2)
C21 N4 C22 C15 -0.09(18)
C21 N4 C22 C23 -178.73(15)
C22 N4 C21 N3 0.04(17)
C22 N4 C21 C20 179.82(14)
C2 C1 C5 C4 50.89(17)
C5 C1 C2 C3 -51.38(18)
C2 C1 C6 N2 -110.61(16)
C2 C1 C6 C7 65.1(2)
C6 C1 C2 C3 -175.53(13)
C5 C1 C6 N2 126.70(15)
C5 C1 C6 C7 -57.6(2)
C6 C1 C5 C4 173.09(12)
C1 C2 C3 N1 56.74(16)
N1 C4 C5 C1 -56.97(16)
N2 C6 C7 C8 178.56(18)
N2 C6 C7 C12 -0.48(18)
C1 C6 C7 C8 2.6(3)
C1 C6 C7 C12 -176.46(15)
C6 C7 C8 C9 -178.39(18)
C6 C7 C12 O1 0.23(17)
C6 C7 C12 C11 179.13(16)
C8 C7 C12 O1 -179.02(14)
C8 C7 C12 C11 -0.1(2)
C12 C7 C8 C9 0.5(2)
C7 C8 C9 C10 -0.7(2)
C8 C9 C10 F1 179.65(16)
C8 C9 C10 C11 0.5(2)
F1 C10 C11 C12 -179.21(15)
C9 C10 C11 C12 -0.1(2)
C10 C11 C12 O1 178.61(16)
C10 C11 C12 C7 -0.1(2)
N1 C13 C14 C15 -167.07(13)
C13 C14 C15 C16 -77.62(18)
C13 C14 C15 C22 103.24(18)
C14 C15 C16 O2 2.5(2)
C14 C15 C16 N3 -177.18(13)
C14 C15 C22 N4 178.13(14)
C14 C15 C22 C23 -3.4(2)
C16 C15 C22 N4 -1.0(2)
C16 C15 C22 C23 177.51(15)
C22 C15 C16 O2 -178.28(15)
C22 C15 C16 N3 2.0(2)
N3 C17 C18 C19 -43.5(2)
C17 C18 C19 C20 60.7(2)
C18 C19 C20 C21 -47.0(2)
C19 C20 C21 N3 17.1(2)
C19 C20 C21 N4 -162.66(17)
